data_7132021
loop_
_publ_author_name
'Zurakowski, Joseph A.'
'Drover, Marcus W.'

_publ_section_title
;
 Cooperative Bond Activations by a Tucked-In Iron Complex
;
_journal_name_full 'Chemical Communications'
_journal_paper_doi 10.1039/D3CC03325B
_journal_year 2023
_chemical_formula_moiety 'C42 H46 B F15 Fe N2 P2'
_chemical_formula_sum 'C42 H46 B F15 Fe N2 P2'
_chemical_formula_weight 992.41
_space_group_crystal_system orthorhombic
_space_group_IT_number 29
_space_group_name_Hall 'P 2c -2ac'
_space_group_name_H-M_alt 'P c a 21'
_atom_sites_solution_hydrogens geom
_atom_sites_solution_primary dual
_audit_creation_date 2023-05-25
_audit_creation_method
;
Olex2 1.3
(compiled 2020.11.12 svn.r5f609507 for OlexSys, GUI svn.r6408)
;
_audit_update_record
;
2023-05-31 deposited with the CCDC.	2023-08-15 downloaded from the CCDC.
;
_cell_angle_alpha 90
_cell_angle_beta 90
_cell_angle_gamma 90
_cell_formula_units_Z 4
_cell_length_a 24.1488(9)
_cell_length_b 9.1691(4)
_cell_length_c 20.0496(6)
_cell_measurement_reflns_used 9614
_cell_measurement_temperature 170.0
_cell_measurement_theta_max 28.12
_cell_measurement_theta_min 2.38
_cell_volume 4439.4(3)
_computing_cell_refinement 'SAINT V8.40B (?, 2016)'
_computing_data_reduction 'SAINT V8.40B (?, 2016)'
_computing_molecular_graphics 'Olex2 1.3 (Dolomanov et al., 2009)'
_computing_publication_material 'Olex2 1.3 (Dolomanov et al., 2009)'
_computing_structure_refinement 'SHELXL 2018/3 (Sheldrick, 2015)'
_computing_structure_solution 'SHELXT 2018/2 (Sheldrick, 2018)'
_diffrn_ambient_temperature 170.0
_diffrn_measured_fraction_theta_full 0.999
_diffrn_measured_fraction_theta_max 0.997
_diffrn_measurement_device_type 'Bruker APEX-II CCD'
_diffrn_measurement_method '\f and \w scans'
_diffrn_radiation_type MoK\a
_diffrn_radiation_wavelength 0.71073
_diffrn_reflns_av_R_equivalents 0.0744
_diffrn_reflns_av_unetI/netI 0.0227
_diffrn_reflns_Laue_measured_fraction_full 0.999
_diffrn_reflns_Laue_measured_fraction_max 0.997
_diffrn_reflns_limit_h_max 32
_diffrn_reflns_limit_h_min -32
_diffrn_reflns_limit_k_max 12
_diffrn_reflns_limit_k_min -12
_diffrn_reflns_limit_l_max 26
_diffrn_reflns_limit_l_min -26
_diffrn_reflns_number 305729
_diffrn_reflns_point_group_measured_fraction_full 0.999
_diffrn_reflns_point_group_measured_fraction_max 0.996
_diffrn_reflns_theta_full 25.242
_diffrn_reflns_theta_max 28.364
_diffrn_reflns_theta_min 1.969
_diffrn_source_current 1.4
_diffrn_source_power 0.07
_diffrn_source_voltage 50.0
_diffrn_standards_number 0
_exptl_absorpt_coefficient_mu 0.508
_exptl_absorpt_correction_T_max 0.7457
_exptl_absorpt_correction_T_min 0.7086
_exptl_absorpt_correction_type multi-scan
_exptl_absorpt_process_details
;
SADABS-2016/2 (Bruker,2016/2) was used for absorption correction.
wR2(int) was 0.0827 before and 0.0679 after correction.
The Ratio of minimum to maximum transmission is 0.9502.
The \l/2 correction factor is Not present.
;
_exptl_crystal_colour 'clear orangish orange'
_exptl_crystal_colour_lustre clear
_exptl_crystal_colour_modifier orangish
_exptl_crystal_colour_primary orange
_exptl_crystal_density_diffrn 1.485
_exptl_crystal_description plate
_exptl_crystal_F_000 2032
_exptl_crystal_size_max 0.15
_exptl_crystal_size_mid 0.1
_exptl_crystal_size_min 0.02
_refine_diff_density_max 0.479
_refine_diff_density_min -0.397
_refine_diff_density_rms 0.047
_refine_ls_abs_structure_details
;
 Flack x determined using 4320 quotients [(I+)-(I-)]/[(I+)+(I-)]
 (Parsons, Flack and Wagner, Acta Cryst. B69 (2013) 249-259).
;
_refine_ls_abs_structure_Flack 0.004(4)
_refine_ls_extinction_method none
_refine_ls_goodness_of_fit_ref 1.057
_refine_ls_hydrogen_treatment constr
_refine_ls_matrix_type full
_refine_ls_number_parameters 575
_refine_ls_number_reflns 11077
_refine_ls_number_restraints 6
_refine_ls_restrained_S_all 1.058
_refine_ls_R_factor_all 0.0434
_refine_ls_R_factor_gt 0.0330
_refine_ls_shift/su_max 0.001
_refine_ls_shift/su_mean 0.000
_refine_ls_structure_factor_coef Fsqd
_refine_ls_weighting_details 'w=1/[\s^2^(Fo^2^)+(0.0369P)^2^+1.8806P] where P=(Fo^2^+2Fc^2^)/3'
_refine_ls_weighting_scheme calc
_refine_ls_wR_factor_gt 0.0759
_refine_ls_wR_factor_ref 0.0831
_reflns_Friedel_coverage 0.943
_reflns_Friedel_fraction_full 0.999
_reflns_Friedel_fraction_max 0.996
_reflns_number_gt 9770
_reflns_number_total 11077
_reflns_threshold_expression 'I > 2\s(I)'
_cod_data_source_file d3cc03325b3.cif
_cod_data_source_block 6
_cod_database_code 7132021
_shelx_shelxl_version_number 2018/3
_shelx_space_group_comment
;
The symmetry employed for this shelxl refinement is uniquely defined
by the following loop, which should always be used as a source of
symmetry information in preference to the above space-group names.
They are only intended as comments.
;
_shelx_estimated_absorpt_t_max 0.990
_shelx_estimated_absorpt_t_min 0.928
_olex2_refinement_description
;
1. Fixed Uiso
 At 1.2 times of:
  All C(H,H) groups
 At 1.5 times of:
  All C(H,H,H) groups
2. Restrained distances
 P1-C13 \\sim P1-C13A
 with sigma of 0.02
 C13-C14 \\sim C13A-C14A
 with sigma of 0.02
 C15-C14 \\sim C15A-C14A
 with sigma of 0.02
 P1-C14 \\sim P1-C14A
 with sigma of 0.04
 C13-C15 \\sim C13A-C15A
 with sigma of 0.04
3. Uiso/Uaniso restraints and constraints
Uanis(C13) = Uanis(C13A) = Uanis(C14A) = Uanis(C14) = Uanis(C15A) = Uanis(C15)
4. Others
 Sof(C13A)=Sof(H13C)=Sof(H13D)=Sof(C14A)=Sof(H14C)=Sof(H14D)=Sof(C15A)=
 Sof(H15D)=Sof(H15E)=Sof(H15F)=1-FVAR(1)
 Sof(C13)=Sof(H13A)=Sof(H13B)=Sof(C15)=Sof(H15A)=Sof(H15B)=Sof(H15C)=Sof(C14)=
 Sof(H14A)=Sof(H14B)=FVAR(1)
5.a Secondary CH2 refined with riding coordinates:
 C1(H1A,H1B), C20(H20A,H20B), C19(H19A,H19B), C22(H22A,H22B), C16(H16A,H16B),
 C11(H11A,H11B), C23(H23A,H23B), C12(H12A,H12B), C17(H17A,H17B), C13(H13A,H13B),
  C14(H14A,H14B), C13A(H13C,H13D), C14A(H14C,H14D)
5.b Idealised Me refined as rotating group:
 C8(H8A,H8B,H8C), C7(H7A,H7B,H7C), C10(H10A,H10B,H10C), C21(H21A,H21B,H21C),
 C9(H9A,H9B,H9C), C24(H24A,H24B,H24C), C18(H18A,H18B,H18C), C15(H15A,H15B,H15C),
  C15A(H15D,H15E,H15F)
;
_olex2_submission_special_instructions 'No special instructions were received'

loop_
_space_group_symop_operation_xyz
'x, y, z'
'-x, -y, z+1/2'
'x+1/2, -y, z'
'-x+1/2, y, z+1/2'

loop_
_atom_site_label
_atom_site_type_symbol
_atom_site_fract_x
_atom_site_fract_y
_atom_site_fract_z
_atom_site_U_iso_or_equiv
_atom_site_adp_type
_atom_site_occupancy
_atom_site_site_symmetry_order
_atom_site_calc_flag
_atom_site_refinement_flags_posn
_atom_site_refinement_flags_adp
_atom_site_refinement_flags_occupancy
_atom_site_disorder_assembly
_atom_site_disorder_group
Fe1 Fe 0.63952(2) 0.76109(4) 0.56536(2) 0.02820(9) Uani 1 1 d . . . . .
P2 P 0.55491(3) 0.70270(10) 0.60283(4) 0.03321(17) Uani 1 1 d . . . . .
P1 P 0.60497(3) 0.69370(11) 0.46685(4) 0.03719(19) Uani 1 1 d D . . . .
F11 F 0.78913(8) 0.7568(2) 0.37025(9) 0.0340(4) Uani 1 1 d . . . . .
F1 F 0.82105(8) 0.6814(2) 0.61162(10) 0.0379(4) Uani 1 1 d . . . . .
F10 F 0.73055(8) 0.4177(3) 0.36744(11) 0.0479(5) Uani 1 1 d . . . . .
F8 F 0.87398(9) 0.2304(2) 0.23746(10) 0.0426(5) Uani 1 1 d . . . . .
F7 F 0.94974(8) 0.3274(3) 0.32782(10) 0.0438(5) Uani 1 1 d . . . . .
F6 F 0.91742(8) 0.4600(2) 0.43854(10) 0.0393(4) Uani 1 1 d . . . . .
F9 F 0.76428(9) 0.2784(3) 0.26056(11) 0.0506(6) Uani 1 1 d . . . . .
F5 F 0.83266(10) 0.2274(2) 0.49828(11) 0.0446(5) Uani 1 1 d . . . . .
F12 F 0.84313(10) 0.9984(2) 0.34195(11) 0.0493(5) Uani 1 1 d . . . . .
F15 F 0.91602(8) 0.6641(2) 0.54609(9) 0.0389(4) Uani 1 1 d . . . . .
F14 F 0.96605(9) 0.9129(3) 0.51951(12) 0.0536(6) Uani 1 1 d . . . . .
F2 F 0.83824(11) 0.5456(3) 0.72600(10) 0.0564(6) Uani 1 1 d . . . . .
F13 F 0.93081(10) 1.0861(2) 0.41790(13) 0.0551(6) Uani 1 1 d . . . . .
F3 F 0.85911(11) 0.2545(3) 0.72855(13) 0.0646(8) Uani 1 1 d . . . . .
F4 F 0.85611(11) 0.0987(2) 0.61228(14) 0.0599(6) Uani 1 1 d . . . . .
N1 N 0.61643(12) 0.9554(5) 0.55336(16) 0.0441(7) Uani 1 1 d . . . . .
C33 C 0.85741(14) 0.3012(3) 0.29261(15) 0.0315(6) Uani 1 1 d . . . . .
C34 C 0.89536(13) 0.3504(4) 0.33807(15) 0.0309(6) Uani 1 1 d . . . . .
C37 C 0.83246(13) 0.7907(3) 0.41055(15) 0.0284(6) Uani 1 1 d . . . . .
C32 C 0.80206(14) 0.3249(4) 0.30483(16) 0.0332(7) Uani 1 1 d . . . . .
C28 C 0.84722(15) 0.3198(5) 0.67050(18) 0.0438(9) Uani 1 1 d . . . . .
C1 C 0.74088(12) 0.5882(3) 0.48172(15) 0.0274(6) Uani 1 1 d . . . . .
H1A H 0.731192 0.648329 0.442386 0.033 Uiso 1 1 calc R U . . .
H1B H 0.720610 0.494881 0.477381 0.033 Uiso 1 1 calc R U . . .
C25 C 0.82578(12) 0.4647(3) 0.54713(15) 0.0292(6) Uani 1 1 d . . . . .
C31 C 0.78611(12) 0.3987(3) 0.36187(16) 0.0313(6) Uani 1 1 d . . . . .
C35 C 0.87729(12) 0.4213(3) 0.39478(15) 0.0292(6) Uani 1 1 d . . . . .
C36 C 0.84602(12) 0.7003(3) 0.46392(15) 0.0263(5) Uani 1 1 d . . . . .
C8 C 0.71018(17) 0.9748(4) 0.66486(19) 0.0442(8) Uani 1 1 d . . . . .
H8A H 0.698775 1.056739 0.636652 0.066 Uiso 1 1 calc R U . . .
H8B H 0.748575 0.989077 0.679262 0.066 Uiso 1 1 calc R U . . .
H8C H 0.686025 0.969537 0.704067 0.066 Uiso 1 1 calc R U . . .
C38 C 0.85993(14) 0.9171(4) 0.39389(16) 0.0342(7) Uani 1 1 d . . . . .
C4 C 0.70583(13) 0.8357(3) 0.62605(16) 0.0316(6) Uani 1 1 d . . . . .
C27 C 0.83717(14) 0.4680(4) 0.66902(16) 0.0387(8) Uani 1 1 d . . . . .
C3 C 0.72362(12) 0.8170(3) 0.55816(16) 0.0287(6) Uani 1 1 d . . . . .
C20 C 0.54379(17) 0.8684(5) 0.7223(2) 0.0470(9) Uani 1 1 d . . . . .
H20A H 0.546138 0.775346 0.747203 0.056 Uiso 1 1 calc R U . . .
H20B H 0.581823 0.907185 0.717279 0.056 Uiso 1 1 calc R U . . .
C29 C 0.84609(16) 0.2433(4) 0.6123(2) 0.0406(8) Uani 1 1 d . . . . .
C19 C 0.51931(15) 0.8397(4) 0.65357(19) 0.0421(8) Uani 1 1 d . . . . .
H19A H 0.518976 0.932804 0.628531 0.050 Uiso 1 1 calc R U . . .
H19B H 0.480339 0.808705 0.659306 0.050 Uiso 1 1 calc R U . . .
C26 C 0.82787(12) 0.5352(4) 0.60846(16) 0.0315(6) Uani 1 1 d . . . . .
C22 C 0.54204(14) 0.5315(4) 0.64667(18) 0.0393(7) Uani 1 1 d . . . . .
H22A H 0.554510 0.450297 0.617775 0.047 Uiso 1 1 calc R U . . .
H22B H 0.565263 0.529851 0.687350 0.047 Uiso 1 1 calc R U . . .
C30 C 0.83454(13) 0.3148(3) 0.55287(16) 0.0330(6) Uani 1 1 d . . . . .
C7 C 0.74821(14) 0.9362(3) 0.51693(17) 0.0357(7) Uani 1 1 d . . . . .
H7A H 0.787662 0.945851 0.527472 0.054 Uiso 1 1 calc R U . . .
H7B H 0.729238 1.028216 0.526720 0.054 Uiso 1 1 calc R U . . .
H7C H 0.743852 0.912697 0.469533 0.054 Uiso 1 1 calc R U . . .
C2 C 0.71940(11) 0.6647(3) 0.54241(15) 0.0256(5) Uani 1 1 d . . . . .
C42 C 0.82221(12) 0.4507(3) 0.41015(15) 0.0267(6) Uani 1 1 d . . . . .
C10 C 0.68524(13) 0.4330(3) 0.60580(17) 0.0337(6) Uani 1 1 d . . . . .
H10A H 0.654124 0.415065 0.636092 0.051 Uiso 1 1 calc R U . . .
H10B H 0.718905 0.388953 0.624249 0.051 Uiso 1 1 calc R U . . .
H10C H 0.677225 0.389553 0.562195 0.051 Uiso 1 1 calc R U . . .
C5 C 0.68689(13) 0.6995(4) 0.65038(15) 0.0301(6) Uani 1 1 d . . . . .
C21 C 0.5091(2) 0.9763(5) 0.7618(2) 0.0657(13) Uani 1 1 d . . . . .
H21A H 0.506892 1.068721 0.737404 0.098 Uiso 1 1 calc R U . . .
H21B H 0.526379 0.993091 0.805403 0.098 Uiso 1 1 calc R U . . .
H21C H 0.471809 0.936789 0.768146 0.098 Uiso 1 1 calc R U . . .
C40 C 0.92127(13) 0.8740(4) 0.48368(18) 0.0368(7) Uani 1 1 d . . . . .
C6 C 0.69361(12) 0.5939(3) 0.59798(15) 0.0283(6) Uani 1 1 d . . . . .
C16 C 0.60114(16) 0.4974(5) 0.4501(2) 0.0515(10) Uani 1 1 d . . . . .
H16A H 0.638906 0.463139 0.438965 0.062 Uiso 1 1 calc R U . . .
H16B H 0.590067 0.448116 0.491955 0.062 Uiso 1 1 calc R U . . .
C9 C 0.67400(15) 0.6658(4) 0.72169(17) 0.0401(7) Uani 1 1 d . . . . .
H9A H 0.656998 0.751253 0.742727 0.060 Uiso 1 1 calc R U . . .
H9B H 0.708266 0.640798 0.745247 0.060 Uiso 1 1 calc R U . . .
H9C H 0.648284 0.583241 0.723828 0.060 Uiso 1 1 calc R U . . .
C39 C 0.90405(15) 0.9608(4) 0.43201(19) 0.0388(7) Uani 1 1 d . . . . .
C41 C 0.89341(13) 0.7464(3) 0.49745(16) 0.0302(6) Uani 1 1 d . . . . .
C11 C 0.50628(14) 0.6875(5) 0.53098(18) 0.0428(8) Uani 1 1 d . . . . .
H11A H 0.497118 0.583638 0.523090 0.051 Uiso 1 1 calc R U . . .
H11B H 0.471508 0.740003 0.541296 0.051 Uiso 1 1 calc R U . . .
C24 C 0.47327(18) 0.3442(5) 0.6878(2) 0.0551(11) Uani 1 1 d . . . . .
H24A H 0.485248 0.279533 0.651644 0.083 Uiso 1 1 calc R U . . .
H24B H 0.433924 0.327715 0.697076 0.083 Uiso 1 1 calc R U . . .
H24C H 0.495002 0.323533 0.727985 0.083 Uiso 1 1 calc R U . . .
C23 C 0.48204(15) 0.5021(4) 0.6671(2) 0.0458(9) Uani 1 1 d . . . . .
H23A H 0.472062 0.566905 0.704766 0.055 Uiso 1 1 calc R U . . .
H23B H 0.457239 0.525392 0.629282 0.055 Uiso 1 1 calc R U . . .
C12 C 0.53267(14) 0.7522(4) 0.46849(19) 0.0429(8) Uani 1 1 d . . . . .
H12A H 0.530443 0.860005 0.469702 0.052 Uiso 1 1 calc R U . . .
H12B H 0.513130 0.717251 0.428144 0.052 Uiso 1 1 calc R U . . .
B1 B 0.80877(13) 0.5514(4) 0.47767(16) 0.0263(6) Uani 1 1 d . . . . .
C17 C 0.5621(2) 0.4459(6) 0.3949(3) 0.0714(14) Uani 1 1 d . . . . .
H17A H 0.523987 0.478821 0.404991 0.086 Uiso 1 1 calc R U . . .
H17B H 0.573416 0.490614 0.352025 0.086 Uiso 1 1 calc R U . . .
C13 C 0.6302(4) 0.7491(10) 0.3845(4) 0.0626(12) Uani 0.642(6) 1 d D . P A 1
H13A H 0.666677 0.703314 0.376268 0.075 Uiso 0.642(6) 1 calc R U P A 1
H13B H 0.604213 0.713457 0.349947 0.075 Uiso 0.642(6) 1 calc R U P A 1
C18 C 0.5626(3) 0.2829(7) 0.3879(4) 0.099(2) Uani 1 1 d . . . . .
H18A H 0.537307 0.253872 0.352107 0.149 Uiso 1 1 calc R U . . .
H18B H 0.550652 0.238362 0.429968 0.149 Uiso 1 1 calc R U . . .
H18C H 0.600193 0.250112 0.377227 0.149 Uiso 1 1 calc R U . . .
C15 C 0.6646(3) 0.9551(10) 0.3140(4) 0.0626(12) Uani 0.642(6) 1 d D . P A 1
H15A H 0.640010 0.935023 0.276241 0.094 Uiso 0.642(6) 1 calc R U P A 1
H15B H 0.698673 0.897973 0.309279 0.094 Uiso 0.642(6) 1 calc R U P A 1
H15C H 0.673748 1.059227 0.314886 0.094 Uiso 0.642(6) 1 calc R U P A 1
C14 C 0.6358(3) 0.9135(9) 0.3785(3) 0.0626(12) Uani 0.642(6) 1 d D . P A 1
H14A H 0.598544 0.958647 0.379802 0.075 Uiso 0.642(6) 1 calc R U P A 1
H14B H 0.657255 0.951252 0.416876 0.075 Uiso 0.642(6) 1 calc R U P A 1
N2 N 0.60747(16) 1.0563(5) 0.5495(2) 0.0606(9) Uani 1 1 d . . . . .
C13A C 0.6373(6) 0.8094(19) 0.3976(6) 0.0626(12) Uani 0.358(6) 1 d D . P A 2
H13C H 0.637855 0.911822 0.413189 0.075 Uiso 0.358(6) 1 calc R U P A 2
H13D H 0.676385 0.778298 0.392667 0.075 Uiso 0.358(6) 1 calc R U P A 2
C14A C 0.6123(6) 0.8079(17) 0.3314(6) 0.0626(12) Uani 0.358(6) 1 d D . P A 2
H14C H 0.574142 0.847036 0.334290 0.075 Uiso 0.358(6) 1 calc R U P A 2
H14D H 0.609866 0.705940 0.315345 0.075 Uiso 0.358(6) 1 calc R U P A 2
C15A C 0.6450(6) 0.8974(17) 0.2816(7) 0.0626(12) Uani 0.358(6) 1 d D . P A 2
H15D H 0.629969 0.882276 0.236792 0.094 Uiso 0.358(6) 1 calc R U P A 2
H15E H 0.683930 0.866831 0.282584 0.094 Uiso 0.358(6) 1 calc R U P A 2
H15F H 0.642454 1.000893 0.293380 0.094 Uiso 0.358(6) 1 calc R U P A 2

loop_
_atom_site_aniso_label
_atom_site_aniso_U_11
_atom_site_aniso_U_22
_atom_site_aniso_U_33
_atom_site_aniso_U_23
_atom_site_aniso_U_13
_atom_site_aniso_U_12
Fe1 0.02394(18) 0.0313(2) 0.02933(19) 0.00225(19) -0.00011(18) 0.00281(16)
P2 0.0254(4) 0.0405(4) 0.0337(4) -0.0014(3) 0.0012(3) 0.0011(3)
P1 0.0280(4) 0.0555(5) 0.0281(4) 0.0033(4) -0.0032(3) 0.0087(4)
F11 0.0336(10) 0.0402(10) 0.0281(9) 0.0040(7) -0.0077(7) -0.0058(8)
F1 0.0390(10) 0.0394(10) 0.0351(10) -0.0061(8) -0.0061(8) 0.0038(8)
F10 0.0256(9) 0.0673(15) 0.0509(12) -0.0238(11) -0.0050(8) 0.0005(9)
F8 0.0505(12) 0.0473(12) 0.0299(9) -0.0099(8) 0.0024(8) 0.0064(9)
F7 0.0288(10) 0.0624(14) 0.0403(11) -0.0055(10) 0.0064(8) 0.0074(9)
F6 0.0250(9) 0.0555(12) 0.0374(10) -0.0103(9) -0.0055(7) 0.0019(8)
F9 0.0448(12) 0.0629(14) 0.0440(11) -0.0225(10) -0.0118(9) -0.0006(10)
F5 0.0613(14) 0.0288(10) 0.0437(12) 0.0001(8) 0.0012(10) -0.0010(9)
F12 0.0578(14) 0.0420(11) 0.0482(12) 0.0193(10) -0.0108(10) -0.0092(10)
F15 0.0318(9) 0.0443(10) 0.0406(10) 0.0087(8) -0.0132(8) -0.0054(8)
F14 0.0433(12) 0.0543(13) 0.0633(14) 0.0035(11) -0.0197(10) -0.0222(10)
F2 0.0631(15) 0.0779(17) 0.0282(10) -0.0006(10) -0.0060(10) 0.0013(13)
F13 0.0558(14) 0.0376(11) 0.0721(15) 0.0125(11) -0.0080(12) -0.0226(10)
F3 0.0685(17) 0.0811(19) 0.0442(13) 0.0335(13) -0.0106(12) -0.0020(13)
F4 0.0708(16) 0.0371(12) 0.0716(16) 0.0234(11) -0.0064(13) 0.0025(11)
N1 0.0282(14) 0.064(2) 0.0401(17) 0.0025(16) 0.0004(12) -0.0026(14)
C33 0.0410(17) 0.0292(15) 0.0242(14) -0.0008(11) 0.0010(12) 0.0021(13)
C34 0.0274(14) 0.0357(16) 0.0297(14) 0.0021(12) 0.0018(11) 0.0038(12)
C37 0.0266(14) 0.0321(15) 0.0265(14) -0.0017(11) -0.0036(11) -0.0027(11)
C32 0.0368(17) 0.0317(16) 0.0310(15) -0.0031(12) -0.0071(13) -0.0029(13)
C28 0.0363(18) 0.057(2) 0.0384(18) 0.0235(17) -0.0053(14) -0.0035(16)
C1 0.0239(13) 0.0291(14) 0.0291(14) 0.0000(11) -0.0009(11) -0.0013(11)
C25 0.0234(14) 0.0315(15) 0.0326(15) 0.0034(11) -0.0003(11) 0.0002(11)
C31 0.0245(14) 0.0334(16) 0.0359(16) -0.0041(12) -0.0027(12) 0.0005(12)
C35 0.0271(14) 0.0318(15) 0.0286(14) 0.0004(12) -0.0036(11) -0.0010(12)
C36 0.0256(13) 0.0276(14) 0.0258(13) -0.0019(11) -0.0013(11) 0.0003(11)
C8 0.050(2) 0.0414(19) 0.0414(19) -0.0121(16) 0.0023(15) 0.0011(16)
C38 0.0357(17) 0.0330(16) 0.0339(16) 0.0067(12) -0.0024(13) -0.0034(13)
C4 0.0290(15) 0.0332(16) 0.0325(15) -0.0039(12) -0.0026(12) 0.0015(12)
C27 0.0321(17) 0.055(2) 0.0292(16) 0.0049(14) -0.0045(12) -0.0020(15)
C3 0.0252(13) 0.0267(13) 0.0342(16) -0.0014(12) 0.0005(12) 0.0003(10)
C20 0.046(2) 0.046(2) 0.048(2) -0.0082(17) 0.0019(17) 0.0003(16)
C29 0.0378(18) 0.0352(18) 0.049(2) 0.0164(15) -0.0005(15) -0.0027(13)
C19 0.0337(17) 0.047(2) 0.0457(19) 0.0008(16) 0.0034(14) 0.0035(15)
C26 0.0273(15) 0.0364(16) 0.0309(15) 0.0021(12) -0.0019(12) 0.0004(12)
C22 0.0297(16) 0.0444(19) 0.0437(18) 0.0029(15) -0.0023(14) -0.0029(14)
C30 0.0313(15) 0.0325(15) 0.0352(17) 0.0050(12) 0.0001(12) -0.0032(12)
C7 0.0387(17) 0.0272(15) 0.0413(17) 0.0018(13) 0.0046(14) -0.0008(13)
C2 0.0198(13) 0.0285(14) 0.0284(13) 0.0008(11) -0.0023(10) 0.0015(11)
C42 0.0233(14) 0.0275(14) 0.0294(14) 0.0008(11) -0.0005(11) -0.0011(11)
C10 0.0287(15) 0.0348(16) 0.0376(16) 0.0065(14) 0.0011(13) -0.0003(12)
C5 0.0281(14) 0.0350(15) 0.0271(14) 0.0018(12) -0.0047(11) 0.0044(12)
C21 0.085(4) 0.057(3) 0.055(3) -0.011(2) 0.015(2) 0.010(2)
C40 0.0303(16) 0.0374(17) 0.0428(17) -0.0010(14) -0.0080(13) -0.0112(13)
C6 0.0240(13) 0.0298(14) 0.0311(14) 0.0032(12) -0.0015(11) 0.0000(11)
C16 0.041(2) 0.067(3) 0.046(2) -0.0215(18) -0.0125(16) 0.0164(19)
C9 0.0426(19) 0.048(2) 0.0294(16) 0.0032(14) -0.0023(13) 0.0003(16)
C39 0.0386(18) 0.0293(16) 0.0485(19) 0.0028(14) -0.0025(15) -0.0118(13)
C41 0.0285(14) 0.0310(15) 0.0312(14) 0.0031(12) -0.0061(12) -0.0013(12)
C11 0.0255(16) 0.061(2) 0.0419(19) -0.0038(17) -0.0057(13) 0.0036(15)
C24 0.045(2) 0.066(3) 0.054(2) 0.020(2) -0.0138(17) -0.018(2)
C23 0.0314(18) 0.056(2) 0.050(2) 0.0018(17) 0.0029(15) -0.0092(16)
C12 0.0289(16) 0.060(2) 0.0396(18) 0.0011(17) -0.0046(14) 0.0094(15)
B1 0.0247(14) 0.0267(15) 0.0274(15) 0.0005(12) -0.0014(12) -0.0007(12)
C17 0.065(3) 0.086(4) 0.063(3) -0.019(3) -0.027(2) -0.001(3)
C13 0.058(2) 0.082(3) 0.048(2) 0.026(2) -0.0006(16) 0.006(2)
C18 0.098(5) 0.094(5) 0.106(5) -0.047(4) -0.025(4) -0.008(4)
C15 0.058(2) 0.082(3) 0.048(2) 0.026(2) -0.0006(16) 0.006(2)
C14 0.058(2) 0.082(3) 0.048(2) 0.026(2) -0.0006(16) 0.006(2)
N2 0.048(2) 0.070(3) 0.064(2) 0.003(2) -0.0004(17) 0.0018(19)
C13A 0.058(2) 0.082(3) 0.048(2) 0.026(2) -0.0006(16) 0.006(2)
C14A 0.058(2) 0.082(3) 0.048(2) 0.026(2) -0.0006(16) 0.006(2)
C15A 0.058(2) 0.082(3) 0.048(2) 0.026(2) -0.0006(16) 0.006(2)

loop_
_atom_type_symbol
_atom_type_description
_atom_type_scat_dispersion_real
_atom_type_scat_dispersion_imag
_atom_type_scat_source
C C 0.0033 0.0016 'International Tables Vol C Tables 4.2.6.8 and 6.1.1.4'
H H 0.0000 0.0000 'International Tables Vol C Tables 4.2.6.8 and 6.1.1.4'
B B 0.0013 0.0007 'International Tables Vol C Tables 4.2.6.8 and 6.1.1.4'
F F 0.0171 0.0103 'International Tables Vol C Tables 4.2.6.8 and 6.1.1.4'
Fe Fe 0.3463 0.8444 'International Tables Vol C Tables 4.2.6.8 and 6.1.1.4'
N N 0.0061 0.0033 'International Tables Vol C Tables 4.2.6.8 and 6.1.1.4'
P P 0.1023 0.0942 'International Tables Vol C Tables 4.2.6.8 and 6.1.1.4'

loop_
_geom_angle_atom_site_label_1
_geom_angle_atom_site_label_2
_geom_angle_atom_site_label_3
_geom_angle
_geom_angle_site_symmetry_1
_geom_angle_site_symmetry_3
_geom_angle_publ_flag
P1 Fe1 P2 83.67(3) . . ?
N1 Fe1 P2 89.94(9) . . ?
N1 Fe1 P1 92.19(10) . . ?
N1 Fe1 C4 89.51(13) . . ?
N1 Fe1 C3 92.67(12) . . ?
N1 Fe1 C2 128.42(12) . . ?
N1 Fe1 C5 120.83(13) . . ?
N1 Fe1 C6 155.15(13) . . ?
C4 Fe1 P2 124.89(9) . . ?
C4 Fe1 P1 151.41(9) . . ?
C4 Fe1 C2 65.35(12) . . ?
C4 Fe1 C5 38.91(13) . . ?
C3 Fe1 P2 164.35(9) . . ?
C3 Fe1 P1 111.62(9) . . ?
C3 Fe1 C4 39.79(12) . . ?
C3 Fe1 C2 39.24(11) . . ?
C3 Fe1 C5 66.43(12) . . ?
C3 Fe1 C6 66.51(11) . . ?
C2 Fe1 P2 141.59(8) . . ?
C2 Fe1 P1 91.83(8) . . ?
C5 Fe1 P2 99.09(9) . . ?
C5 Fe1 P1 146.74(9) . . ?
C5 Fe1 C2 65.45(11) . . ?
C6 Fe1 P2 106.61(9) . . ?
C6 Fe1 P1 107.67(9) . . ?
C6 Fe1 C4 65.88(12) . . ?
C6 Fe1 C2 38.99(11) . . ?
C6 Fe1 C5 39.59(12) . . ?
C19 P2 Fe1 116.76(13) . . ?
C19 P2 C11 100.66(17) . . ?
C22 P2 Fe1 121.45(11) . . ?
C22 P2 C19 104.05(18) . . ?
C22 P2 C11 101.55(18) . . ?
C11 P2 Fe1 109.46(12) . . ?
C16 P1 Fe1 116.93(13) . . ?
C16 P1 C13A 115.6(6) . . ?
C12 P1 Fe1 105.07(13) . . ?
C12 P1 C16 104.10(19) . . ?
C12 P1 C13 104.6(3) . . ?
C12 P1 C13A 103.9(5) . . ?
C13 P1 Fe1 126.6(3) . . ?
C13 P1 C16 97.1(3) . . ?
C13A P1 Fe1 109.6(5) . . ?
N2 N1 Fe1 175.1(4) . . ?
F8 C33 C34 120.5(3) . . ?
F8 C33 C32 120.8(3) . . ?
C34 C33 C32 118.7(3) . . ?
F7 C34 C33 120.0(3) . . ?
F7 C34 C35 120.5(3) . . ?
C33 C34 C35 119.5(3) . . ?
F11 C37 C36 120.1(3) . . ?
F11 C37 C38 114.8(3) . . ?
C38 C37 C36 125.0(3) . . ?
F9 C32 C33 119.5(3) . . ?
F9 C32 C31 120.8(3) . . ?
C33 C32 C31 119.7(3) . . ?
F3 C28 C27 119.7(4) . . ?
F3 C28 C29 121.2(4) . . ?
C29 C28 C27 119.0(3) . . ?
H1A C1 H1B 107.1 . . ?
C2 C1 H1A 107.8 . . ?
C2 C1 H1B 107.8 . . ?
C2 C1 B1 118.2(2) . . ?
B1 C1 H1A 107.8 . . ?
B1 C1 H1B 107.8 . . ?
C26 C25 C30 112.3(3) . . ?
C26 C25 B1 122.0(3) . . ?
C30 C25 B1 125.4(3) . . ?
F10 C31 C32 113.9(3) . . ?
F10 C31 C42 121.3(3) . . ?
C32 C31 C42 124.7(3) . . ?
F6 C35 C34 115.5(3) . . ?
F6 C35 C42 119.3(3) . . ?
C34 C35 C42 125.2(3) . . ?
C37 C36 C41 112.5(3) . . ?
C37 C36 B1 119.4(3) . . ?
C41 C36 B1 128.0(3) . . ?
H8A C8 H8B 109.5 . . ?
H8A C8 H8C 109.5 . . ?
H8B C8 H8C 109.5 . . ?
C4 C8 H8A 109.5 . . ?
C4 C8 H8B 109.5 . . ?
C4 C8 H8C 109.5 . . ?
F12 C38 C37 120.6(3) . . ?
F12 C38 C39 120.3(3) . . ?
C39 C38 C37 119.0(3) . . ?
C8 C4 Fe1 128.7(2) . . ?
C3 C4 Fe1 69.17(17) . . ?
C3 C4 C8 124.9(3) . . ?
C5 C4 Fe1 70.72(17) . . ?
C5 C4 C8 126.5(3) . . ?
C5 C4 C3 108.5(3) . . ?
F2 C27 C28 119.9(3) . . ?
F2 C27 C26 120.9(3) . . ?
C26 C27 C28 119.2(3) . . ?
C4 C3 Fe1 71.04(17) . . ?
C4 C3 C7 123.8(3) . . ?
C7 C3 Fe1 127.0(2) . . ?
C2 C3 Fe1 73.07(16) . . ?
C2 C3 C4 107.7(3) . . ?
C2 C3 C7 128.2(3) . . ?
H20A C20 H20B 107.9 . . ?
C19 C20 H20A 109.3 . . ?
C19 C20 H20B 109.3 . . ?
C21 C20 H20A 109.3 . . ?
C21 C20 H20B 109.3 . . ?
C21 C20 C19 111.8(4) . . ?
F4 C29 C28 120.3(3) . . ?
F4 C29 C30 120.0(4) . . ?
C28 C29 C30 119.7(3) . . ?
P2 C19 H19A 108.3 . . ?
P2 C19 H19B 108.3 . . ?
C20 C19 P2 116.0(3) . . ?
C20 C19 H19A 108.3 . . ?
C20 C19 H19B 108.3 . . ?
H19A C19 H19B 107.4 . . ?
F1 C26 C25 119.9(3) . . ?
F1 C26 C27 114.9(3) . . ?
C27 C26 C25 125.2(3) . . ?
P2 C22 H22A 108.2 . . ?
P2 C22 H22B 108.2 . . ?
H22A C22 H22B 107.4 . . ?
C23 C22 P2 116.2(3) . . ?
C23 C22 H22A 108.2 . . ?
C23 C22 H22B 108.2 . . ?
F5 C30 C25 120.7(3) . . ?
F5 C30 C29 114.8(3) . . ?
C29 C30 C25 124.5(3) . . ?
C3 C7 H7A 109.5 . . ?
C3 C7 H7B 109.5 . . ?
C3 C7 H7C 109.5 . . ?
H7A C7 H7B 109.5 . . ?
H7A C7 H7C 109.5 . . ?
H7B C7 H7C 109.5 . . ?
C1 C2 Fe1 132.1(2) . . ?
C3 C2 Fe1 67.69(16) . . ?
C3 C2 C1 127.6(3) . . ?
C6 C2 Fe1 68.48(16) . . ?
C6 C2 C1 124.8(3) . . ?
C6 C2 C3 107.5(3) . . ?
C31 C42 C35 112.3(3) . . ?
C31 C42 B1 129.3(3) . . ?
C35 C42 B1 118.2(3) . . ?
H10A C10 H10B 109.5 . . ?
H10A C10 H10C 109.5 . . ?
H10B C10 H10C 109.5 . . ?
C6 C10 H10A 109.5 . . ?
C6 C10 H10B 109.5 . . ?
C6 C10 H10C 109.5 . . ?
C4 C5 Fe1 70.37(17) . . ?
C4 C5 C6 107.8(3) . . ?
C4 C5 C9 125.4(3) . . ?
C6 C5 Fe1 69.77(17) . . ?
C6 C5 C9 125.6(3) . . ?
C9 C5 Fe1 135.1(2) . . ?
C20 C21 H21A 109.5 . . ?
C20 C21 H21B 109.5 . . ?
C20 C21 H21C 109.5 . . ?
H21A C21 H21B 109.5 . . ?
H21A C21 H21C 109.5 . . ?
H21B C21 H21C 109.5 . . ?
F14 C40 C39 119.6(3) . . ?
F14 C40 C41 120.7(3) . . ?
C39 C40 C41 119.7(3) . . ?
C2 C6 Fe1 72.53(16) . . ?
C2 C6 C10 125.9(3) . . ?
C2 C6 C5 108.2(3) . . ?
C10 C6 Fe1 131.5(2) . . ?
C5 C6 Fe1 70.64(17) . . ?
C5 C6 C10 124.9(3) . . ?
P1 C16 H16A 107.8 . . ?
P1 C16 H16B 107.8 . . ?
H16A C16 H16B 107.2 . . ?
C17 C16 P1 117.8(3) . . ?
C17 C16 H16A 107.8 . . ?
C17 C16 H16B 107.8 . . ?
C5 C9 H9A 109.5 . . ?
C5 C9 H9B 109.5 . . ?
C5 C9 H9C 109.5 . . ?
H9A C9 H9B 109.5 . . ?
H9A C9 H9C 109.5 . . ?
H9B C9 H9C 109.5 . . ?
F13 C39 C38 120.3(3) . . ?
F13 C39 C40 120.5(3) . . ?
C40 C39 C38 119.2(3) . . ?
F15 C41 C36 120.8(3) . . ?
F15 C41 C40 115.0(3) . . ?
C40 C41 C36 124.2(3) . . ?
P2 C11 H11A 109.7 . . ?
P2 C11 H11B 109.7 . . ?
H11A C11 H11B 108.2 . . ?
C12 C11 P2 110.0(2) . . ?
C12 C11 H11A 109.7 . . ?
C12 C11 H11B 109.7 . . ?
H24A C24 H24B 109.5 . . ?
H24A C24 H24C 109.5 . . ?
H24B C24 H24C 109.5 . . ?
C23 C24 H24A 109.5 . . ?
C23 C24 H24B 109.5 . . ?
C23 C24 H24C 109.5 . . ?
C22 C23 H23A 109.2 . . ?
C22 C23 H23B 109.2 . . ?
C24 C23 C22 111.9(3) . . ?
C24 C23 H23A 109.2 . . ?
C24 C23 H23B 109.2 . . ?
H23A C23 H23B 107.9 . . ?
P1 C12 H12A 110.2 . . ?
P1 C12 H12B 110.2 . . ?
C11 C12 P1 107.4(2) . . ?
C11 C12 H12A 110.2 . . ?
C11 C12 H12B 110.2 . . ?
H12A C12 H12B 108.5 . . ?
C25 B1 C1 107.4(2) . . ?
C25 B1 C36 113.6(2) . . ?
C25 B1 C42 111.6(2) . . ?
C36 B1 C1 111.9(2) . . ?
C36 B1 C42 102.4(2) . . ?
C42 B1 C1 109.9(2) . . ?
C16 C17 H17A 109.3 . . ?
C16 C17 H17B 109.3 . . ?
H17A C17 H17B 107.9 . . ?
C18 C17 C16 111.7(5) . . ?
C18 C17 H17A 109.3 . . ?
C18 C17 H17B 109.3 . . ?
P1 C13 H13A 109.2 . . ?
P1 C13 H13B 109.2 . . ?
H13A C13 H13B 107.9 . . ?
C14 C13 P1 112.1(6) . . ?
C14 C13 H13A 109.2 . . ?
C14 C13 H13B 109.2 . . ?
C17 C18 H18A 109.5 . . ?
C17 C18 H18B 109.5 . . ?
C17 C18 H18C 109.5 . . ?
H18A C18 H18B 109.5 . . ?
H18A C18 H18C 109.5 . . ?
H18B C18 H18C 109.5 . . ?
H15A C15 H15B 109.5 . . ?
H15A C15 H15C 109.5 . . ?
H15B C15 H15C 109.5 . . ?
C14 C15 H15A 109.5 . . ?
C14 C15 H15B 109.5 . . ?
C14 C15 H15C 109.5 . . ?
C13 C14 H14A 109.4 . . ?
C13 C14 H14B 109.4 . . ?
C15 C14 C13 111.0(7) . . ?
C15 C14 H14A 109.4 . . ?
C15 C14 H14B 109.4 . . ?
H14A C14 H14B 108.0 . . ?
P1 C13A H13C 107.6 . . ?
P1 C13A H13D 107.6 . . ?
H13C C13A H13D 107.0 . . ?
C14A C13A P1 119.0(10) . . ?
C14A C13A H13C 107.6 . . ?
C14A C13A H13D 107.6 . . ?
C13A C14A H14C 109.2 . . ?
C13A C14A H14D 109.2 . . ?
C13A C14A C15A 112.1(12) . . ?
H14C C14A H14D 107.9 . . ?
C15A C14A H14C 109.2 . . ?
C15A C14A H14D 109.2 . . ?
C14A C15A H15D 109.5 . . ?
C14A C15A H15E 109.5 . . ?
C14A C15A H15F 109.5 . . ?
H15D C15A H15E 109.5 . . ?
H15D C15A H15F 109.5 . . ?
H15E C15A H15F 109.5 . . ?

loop_
_geom_bond_atom_site_label_1
_geom_bond_atom_site_label_2
_geom_bond_distance
_geom_bond_site_symmetry_2
_geom_bond_publ_flag
Fe1 P2 2.2418(9) . ?
Fe1 P1 2.2314(10) . ?
Fe1 N1 1.883(4) . ?
Fe1 C4 2.124(3) . ?
Fe1 C3 2.099(3) . ?
Fe1 C2 2.171(3) . ?
Fe1 C5 2.129(3) . ?
Fe1 C6 2.117(3) . ?
P2 C19 1.831(4) . ?
P2 C22 1.826(4) . ?
P2 C11 1.864(3) . ?
P1 C16 1.833(5) . ?
P1 C12 1.827(3) . ?
P1 C13 1.832(7) . ?
P1 C13A 1.914(13) . ?
F11 C37 1.358(3) . ?
F1 C26 1.352(4) . ?
F10 C31 1.357(4) . ?
F8 C33 1.343(4) . ?
F7 C34 1.346(4) . ?
F6 C35 1.355(3) . ?
F9 C32 1.342(4) . ?
F5 C30 1.357(4) . ?
F12 C38 1.343(4) . ?
F15 C41 1.348(3) . ?
F14 C40 1.346(4) . ?
F2 C27 1.346(4) . ?
F13 C39 1.348(4) . ?
F3 C28 1.340(4) . ?
F4 C29 1.347(4) . ?
N1 N2 0.953(5) . ?
C33 C34 1.369(5) . ?
C33 C32 1.376(5) . ?
C34 C35 1.380(4) . ?
C37 C36 1.393(4) . ?
C37 C38 1.377(4) . ?
C32 C31 1.383(4) . ?
C28 C27 1.381(6) . ?
C28 C29 1.362(6) . ?
C1 H1A 0.9900 . ?
C1 H1B 0.9900 . ?
C1 C2 1.497(4) . ?
C1 B1 1.676(4) . ?
C25 C26 1.390(4) . ?
C25 C30 1.395(4) . ?
C25 B1 1.655(4) . ?
C31 C42 1.387(4) . ?
C35 C42 1.392(4) . ?
C36 C41 1.393(4) . ?
C36 B1 1.658(4) . ?
C8 H8A 0.9800 . ?
C8 H8B 0.9800 . ?
C8 H8C 0.9800 . ?
C8 C4 1.497(5) . ?
C38 C39 1.371(5) . ?
C4 C3 1.438(4) . ?
C4 C5 1.417(5) . ?
C27 C26 1.380(5) . ?
C3 C7 1.493(4) . ?
C3 C2 1.435(4) . ?
C20 H20A 0.9900 . ?
C20 H20B 0.9900 . ?
C20 C19 1.522(5) . ?
C20 C21 1.519(6) . ?
C29 C30 1.389(5) . ?
C19 H19A 0.9900 . ?
C19 H19B 0.9900 . ?
C22 H22A 0.9900 . ?
C22 H22B 0.9900 . ?
C22 C23 1.530(5) . ?
C7 H7A 0.9800 . ?
C7 H7B 0.9800 . ?
C7 H7C 0.9800 . ?
C2 C6 1.432(4) . ?
C42 B1 1.670(4) . ?
C10 H10A 0.9800 . ?
C10 H10B 0.9800 . ?
C10 H10C 0.9800 . ?
C10 C6 1.498(4) . ?
C5 C6 1.438(4) . ?
C5 C9 1.495(5) . ?
C21 H21A 0.9800 . ?
C21 H21B 0.9800 . ?
C21 H21C 0.9800 . ?
C40 C39 1.371(5) . ?
C40 C41 1.378(4) . ?
C16 H16A 0.9900 . ?
C16 H16B 0.9900 . ?
C16 C17 1.529(6) . ?
C9 H9A 0.9800 . ?
C9 H9B 0.9800 . ?
C9 H9C 0.9800 . ?
C11 H11A 0.9900 . ?
C11 H11B 0.9900 . ?
C11 C12 1.526(5) . ?
C24 H24A 0.9800 . ?
C24 H24B 0.9800 . ?
C24 H24C 0.9800 . ?
C24 C23 1.521(6) . ?
C23 H23A 0.9900 . ?
C23 H23B 0.9900 . ?
C12 H12A 0.9900 . ?
C12 H12B 0.9900 . ?
C17 H17A 0.9900 . ?
C17 H17B 0.9900 . ?
C17 C18 1.501(8) . ?
C13 H13A 0.9900 . ?
C13 H13B 0.9900 . ?
C13 C14 1.518(11) . ?
C18 H18A 0.9800 . ?
C18 H18B 0.9800 . ?
C18 H18C 0.9800 . ?
C15 H15A 0.9800 . ?
C15 H15B 0.9800 . ?
C15 H15C 0.9800 . ?
C15 C14 1.518(9) . ?
C14 H14A 0.9900 . ?
C14 H14B 0.9900 . ?
C13A H13C 0.9900 . ?
C13A H13D 0.9900 . ?
C13A C14A 1.459(16) . ?
C14A H14C 0.9900 . ?
C14A H14D 0.9900 . ?
C14A C15A 1.515(15) . ?
C15A H15D 0.9800 . ?
C15A H15E 0.9800 . ?
C15A H15F 0.9800 . ?

loop_
_geom_torsion_atom_site_label_1
_geom_torsion_atom_site_label_2
_geom_torsion_atom_site_label_3
_geom_torsion_atom_site_label_4
_geom_torsion
_geom_torsion_site_symmetry_1
_geom_torsion_site_symmetry_2
_geom_torsion_site_symmetry_3
_geom_torsion_site_symmetry_4
_geom_torsion_publ_flag
Fe1 P2 C19 C20 -68.9(3) . . . . ?
Fe1 P2 C22 C23 -177.6(2) . . . . ?
Fe1 P2 C11 C12 -13.1(3) . . . . ?
Fe1 P1 C16 C17 161.1(3) . . . . ?
Fe1 P1 C12 C11 -54.1(3) . . . . ?
Fe1 P1 C13 C14 -51.5(7) . . . . ?
Fe1 C4 C3 C7 122.4(3) . . . . ?
Fe1 C4 C3 C2 -64.38(19) . . . . ?
Fe1 C4 C5 C6 60.0(2) . . . . ?
Fe1 C4 C5 C9 -132.0(3) . . . . ?
Fe1 C3 C2 C1 126.8(3) . . . . ?
Fe1 C3 C2 C6 -57.0(2) . . . . ?
Fe1 C2 C6 C10 129.0(3) . . . . ?
Fe1 C2 C6 C5 -62.0(2) . . . . ?
Fe1 C5 C6 C2 63.2(2) . . . . ?
Fe1 C5 C6 C10 -127.7(3) . . . . ?
P2 C22 C23 C24 166.3(3) . . . . ?
P2 C11 C12 P1 41.8(3) . . . . ?
P1 C16 C17 C18 -178.9(5) . . . . ?
P1 C13 C14 C15 171.6(5) . . . . ?
P1 C13A C14A C15A -176.4(12) . . . . ?
F11 C37 C36 C41 176.3(3) . . . . ?
F11 C37 C36 B1 0.0(4) . . . . ?
F11 C37 C38 F12 1.0(5) . . . . ?
F11 C37 C38 C39 179.6(3) . . . . ?
F10 C31 C42 C35 -179.4(3) . . . . ?
F10 C31 C42 B1 -4.9(5) . . . . ?
F8 C33 C34 F7 -0.3(5) . . . . ?
F8 C33 C34 C35 -179.2(3) . . . . ?
F8 C33 C32 F9 -0.9(5) . . . . ?
F8 C33 C32 C31 -179.7(3) . . . . ?
F7 C34 C35 F6 -1.9(4) . . . . ?
F7 C34 C35 C42 179.9(3) . . . . ?
F6 C35 C42 C31 -177.3(3) . . . . ?
F6 C35 C42 B1 7.5(4) . . . . ?
F9 C32 C31 F10 -0.1(5) . . . . ?
F9 C32 C31 C42 -179.9(3) . . . . ?
F12 C38 C39 F13 0.3(5) . . . . ?
F12 C38 C39 C40 -178.3(3) . . . . ?
F14 C40 C39 F13 -1.6(6) . . . . ?
F14 C40 C39 C38 177.1(3) . . . . ?
F14 C40 C41 F15 -3.0(5) . . . . ?
F14 C40 C41 C36 178.3(3) . . . . ?
F2 C27 C26 F1 1.0(5) . . . . ?
F2 C27 C26 C25 -179.7(3) . . . . ?
F3 C28 C27 F2 -1.4(5) . . . . ?
F3 C28 C27 C26 176.6(3) . . . . ?
F3 C28 C29 F4 1.1(6) . . . . ?
F3 C28 C29 C30 -178.9(3) . . . . ?
F4 C29 C30 F5 2.1(5) . . . . ?
F4 C29 C30 C25 -177.3(3) . . . . ?
C33 C34 C35 F6 176.9(3) . . . . ?
C33 C34 C35 C42 -1.2(5) . . . . ?
C33 C32 C31 F10 178.7(3) . . . . ?
C33 C32 C31 C42 -1.2(5) . . . . ?
C34 C33 C32 F9 179.5(3) . . . . ?
C34 C33 C32 C31 0.7(5) . . . . ?
C34 C35 C42 C31 0.8(4) . . . . ?
C34 C35 C42 B1 -174.4(3) . . . . ?
C37 C36 C41 F15 -173.1(3) . . . . ?
C37 C36 C41 C40 5.5(5) . . . . ?
C37 C36 B1 C1 -52.2(4) . . . . ?
C37 C36 B1 C25 -174.0(3) . . . . ?
C37 C36 B1 C42 65.5(3) . . . . ?
C37 C38 C39 F13 -178.3(3) . . . . ?
C37 C38 C39 C40 3.1(5) . . . . ?
C32 C33 C34 F7 179.3(3) . . . . ?
C32 C33 C34 C35 0.4(5) . . . . ?
C32 C31 C42 C35 0.4(5) . . . . ?
C32 C31 C42 B1 174.9(3) . . . . ?
C28 C27 C26 F1 -177.0(3) . . . . ?
C28 C27 C26 C25 2.3(5) . . . . ?
C28 C29 C30 F5 -177.9(3) . . . . ?
C28 C29 C30 C25 2.7(5) . . . . ?
C1 C2 C6 Fe1 -127.2(3) . . . . ?
C1 C2 C6 C10 1.9(5) . . . . ?
C1 C2 C6 C5 170.8(3) . . . . ?
C31 C42 B1 C1 -0.4(4) . . . . ?
C31 C42 B1 C25 118.6(3) . . . . ?
C31 C42 B1 C36 -119.5(3) . . . . ?
C35 C42 B1 C1 173.8(3) . . . . ?
C35 C42 B1 C25 -67.2(3) . . . . ?
C35 C42 B1 C36 54.7(3) . . . . ?
C36 C37 C38 F12 -178.9(3) . . . . ?
C36 C37 C38 C39 -0.4(5) . . . . ?
C8 C4 C3 Fe1 -123.3(3) . . . . ?
C8 C4 C3 C7 -1.0(5) . . . . ?
C8 C4 C3 C2 172.3(3) . . . . ?
C8 C4 C5 Fe1 124.4(3) . . . . ?
C8 C4 C5 C6 -175.6(3) . . . . ?
C8 C4 C5 C9 -7.6(5) . . . . ?
C38 C37 C36 C41 -3.7(5) . . . . ?
C38 C37 C36 B1 179.9(3) . . . . ?
C4 C3 C2 Fe1 63.0(2) . . . . ?
C4 C3 C2 C1 -170.2(3) . . . . ?
C4 C3 C2 C6 6.1(3) . . . . ?
C4 C5 C6 Fe1 -60.4(2) . . . . ?
C4 C5 C6 C2 2.9(3) . . . . ?
C4 C5 C6 C10 172.0(3) . . . . ?
C27 C28 C29 F4 179.6(3) . . . . ?
C27 C28 C29 C30 -0.5(5) . . . . ?
C3 C4 C5 Fe1 -59.1(2) . . . . ?
C3 C4 C5 C6 0.9(3) . . . . ?
C3 C4 C5 C9 168.9(3) . . . . ?
C3 C2 C6 Fe1 56.48(19) . . . . ?
C3 C2 C6 C10 -174.5(3) . . . . ?
C3 C2 C6 C5 -5.5(3) . . . . ?
C29 C28 C27 F2 -179.8(3) . . . . ?
C29 C28 C27 C26 -1.9(5) . . . . ?
C19 P2 C22 C23 48.2(3) . . . . ?
C19 P2 C11 C12 110.4(3) . . . . ?
C26 C25 C30 F5 178.4(3) . . . . ?
C26 C25 C30 C29 -2.2(5) . . . . ?
C26 C25 B1 C1 -71.3(3) . . . . ?
C26 C25 B1 C36 52.9(4) . . . . ?
C26 C25 B1 C42 168.1(3) . . . . ?
C22 P2 C19 C20 67.9(3) . . . . ?
C22 P2 C11 C12 -142.7(3) . . . . ?
C30 C25 C26 F1 179.0(3) . . . . ?
C30 C25 C26 C27 -0.3(5) . . . . ?
C30 C25 B1 C1 102.6(3) . . . . ?
C30 C25 B1 C36 -133.1(3) . . . . ?
C30 C25 B1 C42 -17.9(4) . . . . ?
C7 C3 C2 Fe1 -124.1(3) . . . . ?
C7 C3 C2 C1 2.7(5) . . . . ?
C7 C3 C2 C6 178.9(3) . . . . ?
C2 C1 B1 C25 52.3(3) . . . . ?
C2 C1 B1 C36 -73.0(3) . . . . ?
C2 C1 B1 C42 173.9(2) . . . . ?
C5 C4 C3 Fe1 60.0(2) . . . . ?
C5 C4 C3 C7 -177.6(3) . . . . ?
C5 C4 C3 C2 -4.4(3) . . . . ?
C21 C20 C19 P2 -176.3(3) . . . . ?
C16 P1 C12 C11 69.4(3) . . . . ?
C16 P1 C13 C14 177.1(6) . . . . ?
C9 C5 C6 Fe1 131.7(3) . . . . ?
C9 C5 C6 C2 -165.1(3) . . . . ?
C9 C5 C6 C10 4.0(5) . . . . ?
C39 C40 C41 F15 175.5(3) . . . . ?
C39 C40 C41 C36 -3.2(6) . . . . ?
C41 C36 B1 C1 132.0(3) . . . . ?
C41 C36 B1 C25 10.2(4) . . . . ?
C41 C36 B1 C42 -110.3(3) . . . . ?
C41 C40 C39 F13 179.9(3) . . . . ?
C41 C40 C39 C38 -1.4(6) . . . . ?
C11 P2 C19 C20 172.8(3) . . . . ?
C11 P2 C22 C23 -56.0(3) . . . . ?
C12 P1 C16 C17 45.7(4) . . . . ?
C12 P1 C13 C14 70.4(6) . . . . ?
B1 C1 C2 Fe1 170.4(2) . . . . ?
B1 C1 C2 C3 77.5(4) . . . . ?
B1 C1 C2 C6 -98.1(3) . . . . ?
B1 C25 C26 F1 -6.4(4) . . . . ?
B1 C25 C26 C27 174.3(3) . . . . ?
B1 C25 C30 F5 4.0(5) . . . . ?
B1 C25 C30 C29 -176.6(3) . . . . ?
B1 C36 C41 F15 2.9(5) . . . . ?
B1 C36 C41 C40 -178.5(3) . . . . ?
C13 P1 C16 C17 -61.4(5) . . . . ?
C13 P1 C12 C11 170.8(4) . . . . ?
C13A P1 C16 C17 -67.6(6) . . . . ?
C13A P1 C12 C11 -169.2(6) . . . . ?
